data_2239166
loop_
_publ_author_name
'Srinivasan, N.'
'Thiruvalluvar, A.'
'Rosepriya, S.'
'Prakash, S. M.'
'Butcher, R. J.'

_publ_section_title
;
 2-(Naphthalen-1-yl)-1-phenyl-1<i>H</i>-benzimidazole benzene hemisolvate
;
_journal_coeditor_code JJ2179
_journal_issue 1
_journal_name_full 'Acta Crystallographica Section E'
_journal_page_first o55
_journal_page_last o56
_journal_paper_doi 10.1107/S160053681303331X
_journal_volume 70
_journal_year 2014
_chemical_formula_iupac 'C23 H16 N2, 0.5C6 H6'
_chemical_formula_moiety 'C23 H16 N2, 0.5(C6 H6)'
_chemical_formula_structural 'C23 H16 N2, 0.5(C6 H6)'
_chemical_formula_sum 'C26 H19 N2'
_chemical_formula_weight 359.43
_chemical_melting_point 392
_chemical_name_common benzimidazole
_chemical_name_systematic
;
2-(Naphthalen-1-yl)-1-phenyl-1<i>H</i>-benzimidazole benzene hemisolvate
;
_space_group_IT_number 2
_symmetry_cell_setting triclinic
_symmetry_space_group_name_Hall '-P 1'
_symmetry_space_group_name_H-M 'P -1'
_atom_sites_solution_hydrogens geom
_atom_sites_solution_primary direct
_atom_sites_solution_secondary difmap
_cell_angle_alpha 86.334(2)
_cell_angle_beta 89.838(2)
_cell_angle_gamma 75.051(3)
_cell_formula_units_Z 2
_cell_length_a 8.5529(3)
_cell_length_b 9.4517(3)
_cell_length_c 11.8936(3)
_cell_measurement_reflns_used 15125
_cell_measurement_temperature 123(2)
_cell_measurement_theta_max 41.0067
_cell_measurement_theta_min 3.0178
_cell_volume 926.94(5)
_computing_cell_refinement 'CrysAlis PRO (Agilent, 2012)'
_computing_data_collection 'CrysAlis PRO (Agilent, 2012)'
_computing_data_reduction 'CrysAlis PRO (Agilent, 2012)'
_computing_molecular_graphics 'ORTEP-3 for Windows (Farrugia, 2012) and PLATON (Spek, 2009)'
_computing_publication_material 'SHELXL2013 (Sheldrick, 2008) and PLATON (Spek, 2009)'
_computing_structure_refinement 'SHELXL2013 (Sheldrick, 2008)'
_computing_structure_solution 'SHELXS2013 (Sheldrick, 2008)'
_diffrn_ambient_temperature 123(2)
_diffrn_detector_area_resol_mean 10.5081
_diffrn_measured_fraction_theta_full 0.998
_diffrn_measured_fraction_theta_max 0.979
_diffrn_measurement_device_type 'Agilent Xcalibur Ruby Gemini'
_diffrn_measurement_method '\w scans'
_diffrn_radiation_monochromator graphite
_diffrn_radiation_source 'Enhance (Mo) X-ray Source'
_diffrn_radiation_type MoK\a
_diffrn_radiation_wavelength 0.71069
_diffrn_reflns_av_R_equivalents 0.0631
_diffrn_reflns_limit_h_max 15
_diffrn_reflns_limit_h_min -15
_diffrn_reflns_limit_k_max 17
_diffrn_reflns_limit_k_min -17
_diffrn_reflns_limit_l_max 21
_diffrn_reflns_limit_l_min -21
_diffrn_reflns_number 57784
_diffrn_reflns_theta_full 25.000
_diffrn_reflns_theta_max 41.104
_diffrn_reflns_theta_min 3.024
_exptl_absorpt_coefficient_mu 0.076
_exptl_absorpt_correction_T_max 0.977
_exptl_absorpt_correction_T_min 0.963
_exptl_absorpt_correction_type analytical
_exptl_absorpt_process_details
;
[CrysAlis PRO (Agilent, 2012), using a multifaceted
crystal model (Clark & Reid, 1995)]
;
_exptl_crystal_colour colourless
_exptl_crystal_density_diffrn 1.288
_exptl_crystal_density_method 'Not Measured'
_exptl_crystal_description prism
_exptl_crystal_F_000 378
_exptl_crystal_size_max 0.7164
_exptl_crystal_size_mid 0.5880
_exptl_crystal_size_min 0.4166
_refine_diff_density_max 0.481
_refine_diff_density_min -0.424
_refine_ls_extinction_method none
_refine_ls_goodness_of_fit_ref 1.052
_refine_ls_hydrogen_treatment constr
_refine_ls_matrix_type full
_refine_ls_number_parameters 253
_refine_ls_number_reflns 12045
_refine_ls_number_restraints 0
_refine_ls_restrained_S_all 1.052
_refine_ls_R_factor_all 0.0777
_refine_ls_R_factor_gt 0.0565
_refine_ls_shift/su_max 0.000
_refine_ls_shift/su_max_lt 0.001
_refine_ls_shift/su_mean 0.001
_refine_ls_structure_factor_coef Fsqd
_refine_ls_weighting_details 'w=1/[\s^2^(Fo^2^)+(0.0760P)^2^+0.0921P] where P=(Fo^2^+2Fc^2^)/3'
_refine_ls_weighting_scheme calc
_refine_ls_wR_factor_gt 0.1438
_refine_ls_wR_factor_ref 0.1595
_reflns_number_gt 9086
_reflns_number_total 12045
_reflns_threshold_expression I>2\s(I)
_cod_data_source_file jj2179sup1.cif
_cod_data_source_block I
_cod_database_code 2239166
_cod_database_fobs_code 2239166

loop_
_symmetry_equiv_pos_site_id
_symmetry_equiv_pos_as_xyz
1 x,y,z
2 -x,-y,-z

loop_
_atom_site_aniso_label
_atom_site_aniso_U_11
_atom_site_aniso_U_22
_atom_site_aniso_U_33
_atom_site_aniso_U_12
_atom_site_aniso_U_13
_atom_site_aniso_U_23
N1 0.0184(2) 0.0182(2) 0.0204(2) -0.0019(2) 0.0024(2) 0.0005(2)
N3 0.0201(2) 0.0205(2) 0.0231(3) -0.0031(2) 0.0015(2) 0.0016(2)
C2 0.0188(2) 0.0205(3) 0.0184(2) -0.0031(2) 0.0016(2) 0.0005(2)
C4 0.0238(3) 0.0194(3) 0.0233(3) -0.0013(2) 0.0001(2) 0.0004(2)
C5 0.0226(3) 0.0222(3) 0.0236(3) 0.0011(2) -0.0003(2) -0.0009(2)
C6 0.0192(3) 0.0260(3) 0.0234(3) -0.0009(2) 0.0011(2) -0.0025(2)
C7 0.0197(3) 0.0226(3) 0.0230(3) -0.0034(2) 0.0023(2) -0.0016(2)
C8 0.0183(2) 0.0191(3) 0.0186(2) -0.0013(2) 0.0016(2) -0.0009(2)
C9 0.0199(3) 0.0192(3) 0.0190(3) -0.0021(2) 0.0011(2) -0.0003(2)
C11 0.0184(2) 0.0184(2) 0.0186(2) -0.0021(2) 0.0010(2) 0.0001(2)
C12 0.0222(3) 0.0213(3) 0.0198(3) -0.0026(2) 0.0024(2) 0.0003(2)
C13 0.0248(3) 0.0240(3) 0.0238(3) -0.0050(2) -0.0014(2) 0.0050(2)
C14 0.0230(3) 0.0195(3) 0.0315(3) -0.0032(2) -0.0053(3) 0.0023(2)
C15 0.0245(3) 0.0214(3) 0.0303(3) -0.0021(2) 0.0003(3) -0.0062(2)
C16 0.0242(3) 0.0235(3) 0.0215(3) -0.0045(2) 0.0034(2) -0.0040(2)
C21 0.0175(2) 0.0196(3) 0.0198(3) -0.0028(2) 0.0003(2) 0.0004(2)
C22 0.0221(3) 0.0252(3) 0.0199(3) -0.0036(2) -0.0003(2) 0.0019(2)
C23 0.0241(3) 0.0251(3) 0.0238(3) -0.0032(2) -0.0043(2) 0.0041(2)
C24 0.0201(3) 0.0219(3) 0.0282(3) -0.0008(2) -0.0039(2) 0.0000(2)
C25 0.0202(3) 0.0296(3) 0.0287(3) -0.0011(3) 0.0032(2) -0.0065(3)
C26 0.0264(3) 0.0355(4) 0.0246(3) -0.0055(3) 0.0067(3) -0.0059(3)
C27 0.0273(3) 0.0326(4) 0.0199(3) -0.0054(3) 0.0027(2) 0.0001(3)
C28 0.0211(3) 0.0245(3) 0.0201(3) -0.0030(2) 0.0004(2) 0.0004(2)
C29 0.0167(2) 0.0191(3) 0.0194(3) -0.0033(2) -0.0001(2) -0.0008(2)
C30 0.0179(2) 0.0206(3) 0.0233(3) -0.0023(2) -0.0004(2) -0.0027(2)
C1A 0.0385(4) 0.0284(4) 0.0274(3) -0.0071(3) 0.0019(3) 0.0013(3)
C2A 0.0360(4) 0.0282(4) 0.0290(4) 0.0004(3) 0.0000(3) 0.0030(3)
C3A 0.0301(4) 0.0350(4) 0.0271(3) -0.0047(3) 0.0005(3) -0.0001(3)

loop_
_atom_site_type_symbol
_atom_site_label
_atom_site_fract_x
_atom_site_fract_y
_atom_site_fract_z
_atom_site_U_iso_or_equiv
_atom_site_thermal_displace_type
_atom_site_calc_flag
_atom_site_refinement_flags
_atom_site_occupancy
N N1 0.67234(7) 0.54147(6) 0.17737(5) 0.01960(10) Uani d . 1.000
N N3 0.58580(7) 0.34162(7) 0.23145(5) 0.02180(10) Uani d . 1.000
C C2 0.54214(8) 0.48307(7) 0.20135(6) 0.01970(10) Uani d . 1.000
C C4 0.86569(9) 0.16857(8) 0.25577(6) 0.0230(2) Uani d . 1.000
C C5 1.02936(9) 0.16196(8) 0.24850(6) 0.0241(2) Uani d . 1.000
C C6 1.08319(9) 0.28681(9) 0.21552(6) 0.0237(2) Uani d . 1.000
C C7 0.97488(9) 0.42165(8) 0.18733(6) 0.0222(2) Uani d . 1.000
C C8 0.81081(8) 0.42675(7) 0.19437(6) 0.01940(10) Uani d . 1.000
C C9 0.75441(8) 0.30379(7) 0.22843(6) 0.0200(2) Uani d . 1.000
C C11 0.66581(8) 0.69261(7) 0.15057(5) 0.01900(10) Uani d . 1.000
C C12 0.72504(9) 0.73392(8) 0.04813(6) 0.0217(2) Uani d . 1.000
C C13 0.71614(9) 0.88153(8) 0.02178(6) 0.0247(2) Uani d . 1.000
C C14 0.64697(9) 0.98608(8) 0.09676(7) 0.0253(2) Uani d . 1.000
C C15 0.58828(9) 0.94403(8) 0.19913(7) 0.0259(2) Uani d . 1.000
C C16 0.59863(9) 0.79665(8) 0.22698(6) 0.0233(2) Uani d . 1.000
C C21 0.37491(8) 0.57825(7) 0.19356(6) 0.0194(2) Uani d . 1.000
C C22 0.31678(9) 0.65122(8) 0.09166(6) 0.0230(2) Uani d . 1.000
C C23 0.16256(9) 0.75196(9) 0.08347(6) 0.0252(2) Uani d . 1.000
C C24 0.07012(9) 0.78075(8) 0.17773(7) 0.0243(2) Uani d . 1.000
C C25 0.02654(9) 0.73198(9) 0.38062(7) 0.0270(2) Uani d . 1.000
C C26 0.07884(10) 0.65771(10) 0.48214(7) 0.0291(2) Uani d . 1.000
C C27 0.23194(10) 0.55553(10) 0.49096(6) 0.0271(2) Uani d . 1.000
C C28 0.32981(9) 0.52890(8) 0.39875(6) 0.0225(2) Uani d . 1.000
C C29 0.27828(8) 0.60281(7) 0.29210(5) 0.0187(2) Uani d . 1.000
C C30 0.12426(8) 0.70669(8) 0.28362(6) 0.0210(2) Uani d . 1.000
C C1A 0.55334(12) 0.12597(10) 0.47928(7) 0.0319(2) Uani d . 1.000
C C2A 0.39180(12) 0.13022(10) 0.46027(8) 0.0329(2) Uani d . 1.000
C C3A 0.66115(11) -0.00416(11) 0.51904(7) 0.0315(2) Uani d . 1.000
H H4 0.83010 0.08400 0.27860 0.0276 Uiso calc R 1.000
H H5 1.10668 0.07119 0.26616 0.0289 Uiso calc R 1.000
H H6 1.19612 0.27882 0.21245 0.0285 Uiso calc R 1.000
H H7 1.01084 0.50599 0.16443 0.0266 Uiso calc R 1.000
H H12 0.77109 0.66228 -0.00334 0.0261 Uiso calc R 1.000
H H13 0.75746 0.91078 -0.04763 0.0297 Uiso calc R 1.000
H H14 0.63978 1.08678 0.07795 0.0303 Uiso calc R 1.000
H H15 0.54107 1.01593 0.25013 0.0311 Uiso calc R 1.000
H H16 0.56028 0.76719 0.29741 0.0279 Uiso calc R 1.000
H H22 0.38129 0.63341 0.02635 0.0276 Uiso calc R 1.000
H H23 0.12295 0.79973 0.01263 0.0302 Uiso calc R 1.000
H H24 -0.03168 0.85133 0.17208 0.0292 Uiso calc R 1.000
H H25 -0.07625 0.80110 0.37523 0.0323 Uiso calc R 1.000
H H26 0.01210 0.67503 0.54642 0.0350 Uiso calc R 1.000
H H27 0.26770 0.50460 0.56147 0.0325 Uiso calc R 1.000
H H28 0.43288 0.46046 0.40632 0.0270 Uiso calc R 1.000
H H1A 0.58997 0.21206 0.46507 0.0383 Uiso calc R 1.000
H H2A 0.31790 0.21918 0.43320 0.0394 Uiso calc R 1.000
H H3A 0.77144 -0.00685 0.53211 0.0378 Uiso calc R 1.000

loop_
_atom_type_symbol
_atom_type_description
_atom_type_scat_dispersion_real
_atom_type_scat_dispersion_imag
_atom_type_scat_source
C C 0.0033 0.0016 ' International Tables Vol C Tables 4.2.6.8 and 6.1.1.4'
H H 0.0000 0.0000 ' International Tables Vol C Tables 4.2.6.8 and 6.1.1.4'
N N 0.0061 0.0033 ' International Tables Vol C Tables 4.2.6.8 and 6.1.1.4'

loop_
_geom_angle_atom_site_label_1
_geom_angle_atom_site_label_2
_geom_angle_atom_site_label_3
_geom_angle_site_symmetry_1
_geom_angle_site_symmetry_3
_geom_angle
_geom_angle_publ_flag
C2 N1 C8 . . 106.49(5) no
C2 N1 C11 . . 126.57(6) no
C8 N1 C11 . . 126.72(6) no
C2 N3 C9 . . 104.76(6) no
N1 C2 N3 . . 113.12(6) no
N1 C2 C21 . . 120.27(6) no
N3 C2 C21 . . 126.61(6) no
C5 C4 C9 . . 118.02(7) no
C4 C5 C6 . . 121.39(7) no
C5 C6 C7 . . 121.50(7) no
C6 C7 C8 . . 116.58(7) no
N1 C8 C7 . . 131.99(6) no
N1 C8 C9 . . 105.10(6) no
C7 C8 C9 . . 122.85(6) no
N3 C9 C4 . . 129.80(6) no
N3 C9 C8 . . 110.53(6) no
C4 C9 C8 . . 119.65(7) no
N1 C11 C12 . . 119.52(6) no
N1 C11 C16 . . 119.59(6) no
C12 C11 C16 . . 120.89(6) no
C11 C12 C13 . . 119.26(7) no
C12 C13 C14 . . 120.16(7) no
C13 C14 C15 . . 120.30(7) no
C14 C15 C16 . . 120.01(7) no
C11 C16 C15 . . 119.37(7) no
C2 C21 C22 . . 119.43(6) no
C2 C21 C29 . . 120.29(6) no
C22 C21 C29 . . 120.13(6) no
C21 C22 C23 . . 120.80(7) no
C22 C23 C24 . . 120.00(7) no
C23 C24 C30 . . 120.97(7) no
C26 C25 C30 . . 120.75(7) no
C25 C26 C27 . . 119.94(8) no
C26 C27 C28 . . 120.78(7) no
C27 C28 C29 . . 120.63(7) no
C21 C29 C28 . . 122.80(6) no
C21 C29 C30 . . 118.72(6) no
C28 C29 C30 . . 118.48(6) no
C24 C30 C25 . . 121.24(7) no
C24 C30 C29 . . 119.33(6) no
C25 C30 C29 . . 119.42(6) no
C5 C4 H4 . . 121.00 no
C9 C4 H4 . . 121.00 no
C4 C5 H5 . . 119.00 no
C6 C5 H5 . . 119.00 no
C5 C6 H6 . . 119.00 no
C7 C6 H6 . . 119.00 no
C6 C7 H7 . . 122.00 no
C8 C7 H7 . . 122.00 no
C11 C12 H12 . . 120.00 no
C13 C12 H12 . . 120.00 no
C12 C13 H13 . . 120.00 no
C14 C13 H13 . . 120.00 no
C13 C14 H14 . . 120.00 no
C15 C14 H14 . . 120.00 no
C14 C15 H15 . . 120.00 no
C16 C15 H15 . . 120.00 no
C11 C16 H16 . . 120.00 no
C15 C16 H16 . . 120.00 no
C21 C22 H22 . . 120.00 no
C23 C22 H22 . . 120.00 no
C22 C23 H23 . . 120.00 no
C24 C23 H23 . . 120.00 no
C23 C24 H24 . . 120.00 no
C30 C24 H24 . . 120.00 no
C26 C25 H25 . . 120.00 no
C30 C25 H25 . . 120.00 no
C25 C26 H26 . . 120.00 no
C27 C26 H26 . . 120.00 no
C26 C27 H27 . . 120.00 no
C28 C27 H27 . . 120.00 no
C27 C28 H28 . . 120.00 no
C29 C28 H28 . . 120.00 no
C2A C1A C3A . . 120.00(9) no
C1A C2A C3A . 2_656 119.81(9) no
C1A C3A C2A . 2_656 120.19(9) no
C2A C1A H1A . . 120.00 no
C3A C1A H1A . . 120.00 no
C1A C2A H2A . . 120.00 no
C3A C2A H2A 2_656 . 120.00 no
C1A C3A H3A . . 120.00 no
C2A C3A H3A 2_656 . 120.00 no

loop_
_geom_bond_atom_site_label_1
_geom_bond_atom_site_label_2
_geom_bond_site_symmetry_2
_geom_bond_distance
_geom_bond_publ_flag
N1 C2 . 1.3861(9) no
N1 C8 . 1.3892(9) no
N1 C11 . 1.4304(8) no
N3 C2 . 1.3180(9) no
N3 C9 . 1.3943(9) no
C2 C21 . 1.4798(10) no
C4 C5 . 1.3878(11) no
C4 C9 . 1.4022(10) no
C5 C6 . 1.4066(11) no
C6 C7 . 1.3903(11) no
C7 C8 . 1.3941(11) no
C8 C9 . 1.4055(9) no
C11 C12 . 1.3897(10) no
C11 C16 . 1.3939(10) no
C12 C13 . 1.3928(10) no
C13 C14 . 1.3892(11) no
C14 C15 . 1.3892(12) no
C15 C16 . 1.3912(10) no
C21 C22 . 1.3825(10) no
C21 C29 . 1.4286(9) no
C22 C23 . 1.4131(11) no
C23 C24 . 1.3708(11) no
C24 C30 . 1.4191(11) no
C25 C26 . 1.3724(12) no
C25 C30 . 1.4189(11) no
C26 C27 . 1.4120(13) no
C27 C28 . 1.3741(11) no
C28 C29 . 1.4221(9) no
C29 C30 . 1.4249(10) no
C4 H4 . 0.9500 no
C5 H5 . 0.9500 no
C6 H6 . 0.9500 no
C7 H7 . 0.9500 no
C12 H12 . 0.9500 no
C13 H13 . 0.9500 no
C14 H14 . 0.9500 no
C15 H15 . 0.9500 no
C16 H16 . 0.9500 no
C22 H22 . 0.9500 no
C23 H23 . 0.9500 no
C24 H24 . 0.9500 no
C25 H25 . 0.9500 no
C26 H26 . 0.9500 no
C27 H27 . 0.9500 no
C28 H28 . 0.9500 no
C1A C2A . 1.3906(15) no
C1A C3A . 1.3891(14) no
C2A C3A 2_656 1.3876(14) no
C1A H1A . 0.9500 no
C2A H2A . 0.9500 no
C3A H3A . 0.9500 no

loop_
_geom_hbond_atom_site_label_D
_geom_hbond_atom_site_label_H
_geom_hbond_atom_site_label_A
_geom_hbond_site_symmetry_A
_geom_hbond_distance_DH
_geom_hbond_distance_HA
_geom_hbond_distance_DA
_geom_hbond_angle_DHA
_geom_hbond_publ_flag
C28 H28 N3 . 0.95 2.61 3.2113(10) 121 yes
C7 H7 Cg4 1_655 0.95 2.75 3.6019(8) 150 yes
C15 H15 Cg8 1_565 0.95 2.99 3.6981(9) 132 yes
C15 H15 Cg8 2_666 0.95 2.99 3.6981(9) 132 yes
C22 H22 Cg1 2_665 0.95 2.91 3.6478(8) 136 yes
C24 H24 Cg3 1_455 0.95 2.76 3.4888(9) 134 yes
C26 H26 Cg2 2_666 0.95 2.87 3.5801(9) 133 yes
C27 H27 Cg1 2_666 0.95 2.97 3.7258(8) 137 yes

loop_
_geom_torsion_atom_site_label_1
_geom_torsion_atom_site_label_2
_geom_torsion_atom_site_label_3
_geom_torsion_atom_site_label_4
_geom_torsion_site_symmetry_3
_geom_torsion_site_symmetry_4
_geom_torsion
_geom_torsion_publ_flag
C8 N1 C2 N3 . . -0.31(8) no
C8 N1 C2 C21 . . 178.80(6) no
C11 N1 C2 N3 . . -175.10(6) no
C11 N1 C2 C21 . . 4.01(10) no
C2 N1 C8 C7 . . -177.27(8) no
C2 N1 C8 C9 . . -0.10(7) no
C11 N1 C8 C7 . . -2.50(12) no
C11 N1 C8 C9 . . 174.68(6) no
C2 N1 C11 C12 . . -120.91(8) no
C2 N1 C11 C16 . . 58.42(10) no
C8 N1 C11 C12 . . 65.33(9) no
C8 N1 C11 C16 . . -115.34(8) no
C9 N3 C2 N1 . . 0.57(8) no
C9 N3 C2 C21 . . -178.47(7) no
C2 N3 C9 C4 . . 177.86(7) no
C2 N3 C9 C8 . . -0.62(8) no
N1 C2 C21 C22 . . 60.23(9) no
N1 C2 C21 C29 . . -115.36(7) no
N3 C2 C21 C22 . . -120.80(8) no
N3 C2 C21 C29 . . 63.62(10) no
C9 C4 C5 C6 . . 0.43(11) no
C5 C4 C9 N3 . . -178.03(7) no
C5 C4 C9 C8 . . 0.34(10) no
C4 C5 C6 C7 . . -0.89(11) no
C5 C6 C7 C8 . . 0.51(11) no
C6 C7 C8 N1 . . 177.03(7) no
C6 C7 C8 C9 . . 0.28(11) no
N1 C8 C9 N3 . . 0.45(8) no
N1 C8 C9 C4 . . -178.22(6) no
C7 C8 C9 N3 . . 177.95(7) no
C7 C8 C9 C4 . . -0.71(11) no
N1 C11 C12 C13 . . 179.04(7) no
C16 C11 C12 C13 . . -0.28(11) no
N1 C11 C16 C15 . . -178.15(7) no
C12 C11 C16 C15 . . 1.18(11) no
C11 C12 C13 C14 . . -0.76(11) no
C12 C13 C14 C15 . . 0.90(12) no
C13 C14 C15 C16 . . 0.00(12) no
C14 C15 C16 C11 . . -1.03(12) no
C2 C21 C22 C23 . . -174.88(7) no
C29 C21 C22 C23 . . 0.72(11) no
C2 C21 C29 C28 . . -5.79(10) no
C2 C21 C29 C30 . . 173.63(6) no
C22 C21 C29 C28 . . 178.65(7) no
C22 C21 C29 C30 . . -1.92(10) no
C21 C22 C23 C24 . . 1.44(12) no
C22 C23 C24 C30 . . -2.34(12) no
C23 C24 C30 C25 . . -177.62(8) no
C23 C24 C30 C29 . . 1.09(11) no
C30 C25 C26 C27 . . 0.42(13) no
C26 C25 C30 C24 . . 178.77(8) no
C26 C25 C30 C29 . . 0.05(13) no
C25 C26 C27 C28 . . -0.17(13) no
C26 C27 C28 C29 . . -0.58(13) no
C27 C28 C29 C21 . . -179.54(7) no
C27 C28 C29 C30 . . 1.04(11) no
C21 C29 C30 C24 . . 1.04(10) no
C21 C29 C30 C25 . . 179.78(7) no
C28 C29 C30 C24 . . -179.51(7) no
C28 C29 C30 C25 . . -0.77(10) no
C3A C1A C2A C3A . 2_656 -0.10(13) no
C2A C1A C3A C2A . 2_656 0.10(14) no
C1A C2A C3A C1A 2_656 2_656 0.10(13) no
